data_4132124
loop_
_publ_author_name
'Hernandez, Lucas W.'
'Kl\"ockner, Ulrich'
'Pospech, Jola'
'Hauss, Lilian'
'Sarlah, David'

_publ_section_title
;
 Nickel-Catalyzed Dearomative trans-1,2-Carboamination.
;
_journal_issue 13
_journal_name_full 'Journal of the American Chemical Society'
_journal_page_first 4503
_journal_page_last 4507
_journal_paper_doi 10.1021/jacs.8b01726
_journal_volume 140
_journal_year 2018
_chemical_absolute_configuration unk
_chemical_formula_moiety 'C19 H17 N3 O2'
_chemical_formula_sum 'C19 H17 N3 O2'
_chemical_formula_weight 319.35
_chemical_name_systematic lwh-4-1178
_space_group_crystal_system orthorhombic
_space_group_IT_number 19
_space_group_name_Hall 'P 2ac 2ab'
_space_group_name_H-M_alt 'P 21 21 21'
_atom_sites_solution_hydrogens mixed
_atom_sites_solution_primary dual
_audit_creation_date 2018-02-05
_audit_creation_method
;
Olex2 1.2
(compiled 2017.03.28 svn.r3405 for OlexSys, GUI svn.r5335)
;
_cell_angle_alpha 90
_cell_angle_beta 90
_cell_angle_gamma 90
_cell_formula_units_Z 4
_cell_length_a 5.9911(4)
_cell_length_b 14.3103(11)
_cell_length_c 18.8938(13)
_cell_measurement_reflns_used 8362
_cell_measurement_temperature 100
_cell_measurement_theta_max 68.48
_cell_measurement_theta_min 3.88
_cell_volume 1619.8(2)
_computing_cell_refinement 'SAINT v8.37A (Bruker, 2015)'
_computing_data_reduction 'SAINT v8.37A (Bruker, 2015)'
_computing_molecular_graphics 'Olex2 (Dolomanov et al., 2009)'
_computing_publication_material 'Olex2 (Dolomanov et al., 2009)'
_computing_structure_refinement 'XL (Sheldrick, 2008)'
_computing_structure_solution 'XT (Sheldrick, 2015)'
_diffrn_ambient_temperature 99.98
_diffrn_detector 'Bruker Photon 100 area detector'
_diffrn_detector_type 'photon counter area detector'
_diffrn_measured_fraction_theta_full 0.992
_diffrn_measured_fraction_theta_max 0.987
_diffrn_measurement_device 'kappa diffractometer'
_diffrn_measurement_device_type 'Bruker D8 Venture/Photon 100'
_diffrn_measurement_method 'profile data from \f and \w scans'
_diffrn_radiation_monochromator 'multilayer mirrors'
_diffrn_radiation_probe x-ray
_diffrn_radiation_type CuK\a
_diffrn_radiation_wavelength 1.54178
_diffrn_reflns_av_R_equivalents 0.0518
_diffrn_reflns_av_unetI/netI 0.0548
_diffrn_reflns_Laue_measured_fraction_full 0.992
_diffrn_reflns_Laue_measured_fraction_max 0.987
_diffrn_reflns_limit_h_max 7
_diffrn_reflns_limit_h_min -7
_diffrn_reflns_limit_k_max 17
_diffrn_reflns_limit_k_min -12
_diffrn_reflns_limit_l_max 22
_diffrn_reflns_limit_l_min -19
_diffrn_reflns_number 7574
_diffrn_reflns_point_group_measured_fraction_full 0.976
_diffrn_reflns_point_group_measured_fraction_max 0.971
_diffrn_reflns_theta_full 67.679
_diffrn_reflns_theta_max 68.475
_diffrn_reflns_theta_min 3.875
_diffrn_source 'microfocus sealed X-ray tube'
_diffrn_source_target Cu
_diffrn_source_type 'Incoatec I\ms'
_diffrn_standards_number 0
_exptl_absorpt_coefficient_mu 0.703
_exptl_absorpt_correction_T_max 0.9752
_exptl_absorpt_correction_T_min 0.8183
_exptl_absorpt_correction_type multi-scan
_exptl_absorpt_process_details
'SADABS-2016/2 (Bruker,2016/2) was used for absorption correction. wR2(int) was 0.1216 before and 0.0882 after correction. The Ratio of minimum to maximum transmission is 0.8391. The \l/2 correction factor is Not present.'
_exptl_crystal_colour colourless
_exptl_crystal_density_diffrn 1.310
_exptl_crystal_description prism
_exptl_crystal_F_000 672
_exptl_crystal_recrystallization_method 'A single crystal was obtained by slow crystalization from diethyl ether.'
_exptl_crystal_size_max 0.246
_exptl_crystal_size_mid 0.136
_exptl_crystal_size_min 0.097
_refine_diff_density_max 0.259
_refine_diff_density_min -0.240
_refine_diff_density_rms 0.058
_refine_ls_abs_structure_details
;
 Flack x determined using 1067 quotients [(I+)-(I-)]/[(I+)+(I-)]
 (Parsons, Flack and Wagner, Acta Cryst. B69 (2013) 249-259).
;
_refine_ls_abs_structure_Flack 0.0(6)
_refine_ls_extinction_coef 0.0203(15)
_refine_ls_extinction_expression Fc^*^=kFc[1+0.001xFc^2^\l^3^/sin(2\q)]^-1/4^
_refine_ls_extinction_method 'SHELXL-2014/7 (Sheldrick 2014'
_refine_ls_goodness_of_fit_ref 1.052
_refine_ls_hydrogen_treatment mixed
_refine_ls_matrix_type full
_refine_ls_number_parameters 222
_refine_ls_number_reflns 2895
_refine_ls_number_restraints 0
_refine_ls_restrained_S_all 1.052
_refine_ls_R_factor_all 0.0631
_refine_ls_R_factor_gt 0.0618
_refine_ls_shift/su_max 0.000
_refine_ls_shift/su_mean 0.000
_refine_ls_structure_factor_coef Fsqd
_refine_ls_weighting_details 'w=1/[\s^2^(Fo^2^)+(0.0403P)^2^+2.6971P] where P=(Fo^2^+2Fc^2^)/3'
_refine_ls_weighting_scheme calc
_refine_ls_wR_factor_gt 0.1469
_refine_ls_wR_factor_ref 0.1478
_reflns_Friedel_coverage 0.677
_reflns_Friedel_fraction_full 0.954
_reflns_Friedel_fraction_max 0.947
_reflns_number_gt 2809
_reflns_number_total 2895
_reflns_threshold_expression 'I > 2\s(I)'
_cod_data_source_file ja8b01726_si_002.cif
_cod_data_source_block dd44ks
_cod_database_code 4132124
_shelx_shelxl_version_number 2014/7
_shelx_space_group_comment
;
The symmetry employed for this shelxl refinement is uniquely defined
by the following loop, which should always be used as a source of
symmetry information in preference to the above space-group names.
They are only intended as comments.
;
_shelx_estimated_absorpt_t_max 0.935
_shelx_estimated_absorpt_t_min 0.846
_olex2_refinement_description
;
1. Fixed Uiso
 At 1.2 times of:
  All C(H) groups
 At 1.5 times of:
  All C(H,H,H) groups, All N(H) groups
2.a Ternary CH refined with riding coordinates:
 C1(H1), C2(H2A)
2.b Aromatic/amide H refined with riding coordinates:
 C3(H3), C4(H4), C6(H6), C7(H7), C8(H8), C9(H9), C15(H15), C16(H16), C17(H17),
 C18(H18), C19(H19)
2.c Idealised Me refined as rotating group:
 C13(H13A,H13B,H13C)
;
_olex2_exptl_crystal_mounting_method 'the crystal was mounted on a loop with spindle axis of 0 1 8.'
_olex2_submission_original_sample_id lwh-4-1178
_olex2_submission_special_instructions 'No special instructions were received'

loop_
_space_group_symop_operation_xyz
'x, y, z'
'-x+1/2, -y, z+1/2'
'-x, y+1/2, -z+1/2'
'x+1/2, -y+1/2, -z'

loop_
_atom_site_label
_atom_site_type_symbol
_atom_site_fract_x
_atom_site_fract_y
_atom_site_fract_z
_atom_site_U_iso_or_equiv
_atom_site_adp_type
_atom_site_occupancy
_atom_site_site_symmetry_order
_atom_site_calc_flag
_atom_site_refinement_flags_posn
O1 O 0.5221(5) 0.6407(2) 0.44957(15) 0.0271(7) Uani 1 1 d .
O2 O -0.0668(5) 0.6021(2) 0.29739(15) 0.0258(7) Uani 1 1 d .
N1 N 0.3104(6) 0.5690(3) 0.28946(18) 0.0199(8) Uani 1 1 d .
N2 N 0.4868(6) 0.5699(3) 0.33976(18) 0.0207(8) Uani 1 1 d .
H2 H 0.615(10) 0.576(4) 0.323(3) 0.031 Uiso 1 1 d R
N3 N 0.1901(6) 0.6350(3) 0.38664(17) 0.0218(8) Uani 1 1 d .
C1 C 0.3093(7) 0.4964(3) 0.2356(2) 0.0211(9) Uani 1 1 d .
H1 H 0.1614 0.4984 0.2111 0.025 Uiso 1 1 calc R
C2 C 0.3379(8) 0.3982(3) 0.2683(2) 0.0242(10) Uani 1 1 d .
H2A H 0.4873 0.3974 0.2919 0.029 Uiso 1 1 calc R
C3 C 0.3485(8) 0.3274(3) 0.2083(2) 0.0303(11) Uani 1 1 d .
H3 H 0.2777 0.2683 0.2134 0.036 Uiso 1 1 calc R
C4 C 0.4558(9) 0.3476(3) 0.1491(2) 0.0321(11) Uani 1 1 d .
H4 H 0.4646 0.3018 0.1129 0.039 Uiso 1 1 calc R
C5 C 0.5617(8) 0.4388(3) 0.1378(2) 0.0268(10) Uani 1 1 d .
C6 C 0.7285(9) 0.4528(4) 0.0881(2) 0.0338(12) Uani 1 1 d .
H6 H 0.7750 0.4025 0.0588 0.041 Uiso 1 1 calc R
C7 C 0.8284(9) 0.5403(4) 0.0808(2) 0.0359(12) Uani 1 1 d .
H7 H 0.9465 0.5488 0.0479 0.043 Uiso 1 1 calc R
C8 C 0.7559(8) 0.6145(3) 0.1214(2) 0.0294(11) Uani 1 1 d .
H8 H 0.8209 0.6746 0.1156 0.035 Uiso 1 1 calc R
C9 C 0.5875(8) 0.6010(3) 0.1708(2) 0.0232(9) Uani 1 1 d .
H9 H 0.5377 0.6522 0.1986 0.028 Uiso 1 1 calc R
C10 C 0.4905(7) 0.5135(3) 0.1802(2) 0.0201(9) Uani 1 1 d .
C11 C 0.4133(7) 0.6182(3) 0.3981(2) 0.0204(9) Uani 1 1 d .
C12 C 0.1224(7) 0.6016(3) 0.3218(2) 0.0191(9) Uani 1 1 d .
C13 C 0.0451(9) 0.6828(5) 0.4371(3) 0.0467(15) Uani 1 1 d .
H13A H -0.0099 0.7410 0.4160 0.070 Uiso 1 1 calc GR
H13B H 0.1295 0.6971 0.4802 0.070 Uiso 1 1 calc GR
H13C H -0.0816 0.6424 0.4489 0.070 Uiso 1 1 calc GR
C14 C 0.1687(8) 0.3752(3) 0.3245(2) 0.0235(9) Uani 1 1 d .
C15 C -0.0380(8) 0.3356(3) 0.3089(2) 0.0289(10) Uani 1 1 d .
H15 H -0.0786 0.3255 0.2609 0.035 Uiso 1 1 calc R
C16 C -0.1861(8) 0.3105(3) 0.3623(3) 0.0334(11) Uani 1 1 d .
H16 H -0.3248 0.2822 0.3508 0.040 Uiso 1 1 calc R
C17 C -0.1314(8) 0.3266(3) 0.4318(3) 0.0337(11) Uani 1 1 d .
H17 H -0.2339 0.3104 0.4681 0.040 Uiso 1 1 calc R
C18 C 0.0709(9) 0.3662(3) 0.4493(2) 0.0309(10) Uani 1 1 d .
H18 H 0.1071 0.3780 0.4974 0.037 Uiso 1 1 calc R
C19 C 0.2208(8) 0.3885(3) 0.3963(2) 0.0274(10) Uani 1 1 d .
H19 H 0.3624 0.4135 0.4087 0.033 Uiso 1 1 calc R

loop_
_atom_site_aniso_label
_atom_site_aniso_U_11
_atom_site_aniso_U_22
_atom_site_aniso_U_33
_atom_site_aniso_U_23
_atom_site_aniso_U_13
_atom_site_aniso_U_12
O1 0.0233(15) 0.0401(18) 0.0178(14) -0.0042(13) -0.0048(12) -0.0064(14)
O2 0.0149(14) 0.0402(17) 0.0223(15) -0.0077(13) -0.0042(12) 0.0029(13)
N1 0.0146(16) 0.0274(18) 0.0177(17) -0.0067(14) -0.0020(14) 0.0018(15)
N2 0.0143(17) 0.0274(18) 0.0203(18) -0.0041(14) -0.0032(14) -0.0007(14)
N3 0.0162(17) 0.0325(19) 0.0168(17) -0.0061(15) 0.0001(14) 0.0009(16)
C1 0.020(2) 0.024(2) 0.019(2) -0.0050(17) -0.0033(16) -0.0026(18)
C2 0.024(2) 0.028(2) 0.020(2) 0.0003(17) -0.0028(17) -0.0015(19)
C3 0.041(3) 0.021(2) 0.030(2) -0.0013(19) -0.001(2) 0.000(2)
C4 0.044(3) 0.024(2) 0.027(2) -0.0078(18) 0.003(2) 0.003(2)
C5 0.033(2) 0.030(2) 0.018(2) -0.0032(17) -0.0032(19) 0.002(2)
C6 0.043(3) 0.036(3) 0.023(2) -0.004(2) 0.006(2) 0.009(2)
C7 0.034(3) 0.051(3) 0.023(2) 0.005(2) 0.010(2) 0.002(2)
C8 0.032(2) 0.034(3) 0.023(2) 0.0042(19) -0.0028(19) -0.011(2)
C9 0.027(2) 0.024(2) 0.0178(19) 0.0016(17) -0.0016(18) 0.0031(18)
C10 0.0185(19) 0.025(2) 0.0171(19) 0.0018(16) -0.0041(16) 0.0012(17)
C11 0.0185(19) 0.026(2) 0.0172(19) 0.0012(16) -0.0022(16) -0.0061(17)
C12 0.017(2) 0.024(2) 0.0168(19) -0.0017(16) 0.0007(15) -0.0013(16)
C13 0.025(3) 0.081(4) 0.034(3) -0.031(3) 0.003(2) 0.004(3)
C14 0.024(2) 0.022(2) 0.025(2) 0.0006(18) 0.0023(18) -0.0013(18)
C15 0.029(2) 0.030(2) 0.028(2) 0.0055(18) -0.0062(19) -0.005(2)
C16 0.020(2) 0.035(3) 0.045(3) 0.007(2) -0.001(2) -0.003(2)
C17 0.032(3) 0.032(2) 0.037(3) 0.005(2) 0.009(2) 0.002(2)
C18 0.039(3) 0.032(2) 0.021(2) 0.0040(19) 0.003(2) 0.003(2)
C19 0.029(2) 0.027(2) 0.026(2) 0.0013(18) -0.0011(18) -0.0029(19)

loop_
_atom_type_symbol
_atom_type_description
_atom_type_scat_dispersion_real
_atom_type_scat_dispersion_imag
_atom_type_scat_source
C C 0.0181 0.0091 'International Tables Vol C Tables 4.2.6.8 and 6.1.1.4'
H H 0.0000 0.0000 'International Tables Vol C Tables 4.2.6.8 and 6.1.1.4'
N N 0.0311 0.0180 'International Tables Vol C Tables 4.2.6.8 and 6.1.1.4'
O O 0.0492 0.0322 'International Tables Vol C Tables 4.2.6.8 and 6.1.1.4'

loop_
_geom_angle_atom_site_label_1
_geom_angle_atom_site_label_2
_geom_angle_atom_site_label_3
_geom_angle
N2 N1 C1 118.5(3)
C12 N1 N2 108.1(3)
C12 N1 C1 123.6(3)
N1 N2 H2 116(4)
C11 N2 N1 107.6(3)
C11 N2 H2 123(4)
C11 N3 C13 123.9(4)
C12 N3 C11 111.4(3)
C12 N3 C13 124.6(4)
N1 C1 H1 108.0
N1 C1 C2 111.6(3)
N1 C1 C10 111.2(3)
C2 C1 H1 108.0
C10 C1 H1 108.0
C10 C1 C2 110.0(3)
C1 C2 H2A 106.7
C3 C2 C1 108.2(3)
C3 C2 H2A 106.7
C14 C2 C1 114.0(4)
C14 C2 H2A 106.7
C14 C2 C3 114.1(4)
C2 C3 H3 119.8
C4 C3 C2 120.3(4)
C4 C3 H3 119.8
C3 C4 H4 119.1
C3 C4 C5 121.9(4)
C5 C4 H4 119.1
C6 C5 C4 122.6(4)
C6 C5 C10 119.7(4)
C10 C5 C4 117.6(4)
C5 C6 H6 119.8
C5 C6 C7 120.4(4)
C7 C6 H6 119.8
C6 C7 H7 120.0
C8 C7 C6 120.1(4)
C8 C7 H7 120.0
C7 C8 H8 120.2
C7 C8 C9 119.6(4)
C9 C8 H8 120.2
C8 C9 H9 119.5
C8 C9 C10 121.1(4)
C10 C9 H9 119.5
C5 C10 C1 119.0(4)
C9 C10 C1 121.9(4)
C9 C10 C5 119.1(4)
O1 C11 N2 127.2(4)
O1 C11 N3 126.9(4)
N2 C11 N3 105.9(3)
O2 C12 N1 126.7(4)
O2 C12 N3 127.4(4)
N1 C12 N3 105.9(3)
N3 C13 H13A 109.5
N3 C13 H13B 109.5
N3 C13 H13C 109.5
H13A C13 H13B 109.5
H13A C13 H13C 109.5
H13B C13 H13C 109.5
C15 C14 C2 122.6(4)
C15 C14 C19 117.2(4)
C19 C14 C2 120.1(4)
C14 C15 H15 119.4
C16 C15 C14 121.2(4)
C16 C15 H15 119.4
C15 C16 H16 120.1
C17 C16 C15 119.9(5)
C17 C16 H16 120.1
C16 C17 H17 119.7
C16 C17 C18 120.6(5)
C18 C17 H17 119.7
C17 C18 H18 120.2
C17 C18 C19 119.5(4)
C19 C18 H18 120.2
C14 C19 H19 119.2
C18 C19 C14 121.6(4)
C18 C19 H19 119.2

loop_
_geom_bond_atom_site_label_1
_geom_bond_atom_site_label_2
_geom_bond_distance
O1 C11 1.215(5)
O2 C12 1.224(5)
N1 N2 1.421(5)
N1 C1 1.455(5)
N1 C12 1.364(5)
N2 H2 0.83(6)
N2 C11 1.373(5)
N3 C11 1.376(6)
N3 C12 1.375(5)
N3 C13 1.460(6)
C1 H1 1.0000
C1 C2 1.546(6)
C1 C10 1.527(6)
C2 H2A 1.0000
C2 C3 1.522(6)
C2 C14 1.503(6)
C3 H3 0.9500
C3 C4 1.322(7)
C4 H4 0.9500
C4 C5 1.467(7)
C5 C6 1.386(7)
C5 C10 1.403(6)
C6 H6 0.9500
C6 C7 1.394(7)
C7 H7 0.9500
C7 C8 1.381(7)
C8 H8 0.9500
C8 C9 1.387(6)
C9 H9 0.9500
C9 C10 1.391(6)
C13 H13A 0.9800
C13 H13B 0.9800
C13 H13C 0.9800
C14 C15 1.394(7)
C14 C19 1.406(6)
C15 H15 0.9500
C15 C16 1.391(7)
C16 H16 0.9500
C16 C17 1.372(7)
C17 H17 0.9500
C17 C18 1.378(7)
C18 H18 0.9500
C18 C19 1.382(7)
C19 H19 0.9500

loop_
_geom_torsion_atom_site_label_1
_geom_torsion_atom_site_label_2
_geom_torsion_atom_site_label_3
_geom_torsion_atom_site_label_4
_geom_torsion
N1 N2 C11 O1 -173.2(4)
N1 N2 C11 N3 7.5(4)
N1 C1 C2 C3 -176.7(4)
N1 C1 C2 C14 55.2(5)
N1 C1 C10 C5 160.2(4)
N1 C1 C10 C9 -19.5(5)
N2 N1 C1 C2 50.6(5)
N2 N1 C1 C10 -72.6(4)
N2 N1 C12 O2 -172.1(4)
N2 N1 C12 N3 8.9(4)
C1 N1 N2 C11 -157.8(4)
C1 N1 C12 O2 -26.9(7)
C1 N1 C12 N3 154.2(4)
C1 C2 C3 C4 38.5(6)
C1 C2 C14 C15 87.6(5)
C1 C2 C14 C19 -96.1(5)
C2 C1 C10 C5 36.1(5)
C2 C1 C10 C9 -143.6(4)
C2 C3 C4 C5 -2.0(7)
C2 C14 C15 C16 176.5(4)
C2 C14 C19 C18 -178.5(4)
C3 C2 C14 C15 -37.4(6)
C3 C2 C14 C19 139.0(4)
C3 C4 C5 C6 159.7(5)
C3 C4 C5 C10 -19.5(7)
C4 C5 C6 C7 -178.1(5)
C4 C5 C10 C1 0.3(6)
C4 C5 C10 C9 -180.0(4)
C5 C6 C7 C8 -2.4(8)
C6 C5 C10 C1 -179.0(4)
C6 C5 C10 C9 0.7(6)
C6 C7 C8 C9 1.8(7)
C7 C8 C9 C10 0.1(7)
C8 C9 C10 C1 178.3(4)
C8 C9 C10 C5 -1.4(6)
C10 C1 C2 C3 -52.8(5)
C10 C1 C2 C14 179.1(3)
C10 C5 C6 C7 1.1(7)
C11 N3 C12 O2 176.7(4)
C11 N3 C12 N1 -4.4(5)
C12 N1 N2 C11 -10.5(4)
C12 N1 C1 C2 -91.4(5)
C12 N1 C1 C10 145.4(4)
C12 N3 C11 O1 178.6(4)
C12 N3 C11 N2 -2.1(5)
C13 N3 C11 O1 -1.1(7)
C13 N3 C11 N2 178.3(5)
C13 N3 C12 O2 -3.7(8)
C13 N3 C12 N1 175.3(5)
C14 C2 C3 C4 166.5(4)
C14 C15 C16 C17 1.5(7)
C15 C14 C19 C18 -2.0(7)
C15 C16 C17 C18 -1.1(7)
C16 C17 C18 C19 -0.8(7)
C17 C18 C19 C14 2.4(7)
C19 C14 C15 C16 0.0(7)
